data_7215595
loop_
_publ_author_name
'Kaiser, Carlos R.'
'Pais, Karla C.'
'de Souza, Marcus V. N.'
'Wardell, James L.'
'Wardell, Solange M. S. V.'
'Tiekink, Edward R. T.'

_publ_section_title
;
 Assessing the persistence of the N--H&#x22EF;N hydrogen bonding leading
 to supramolecular chains in molecules related to the anti-malarial drug,
 chloroquine
;
_journal_coden_ASTM CRECF4
_journal_issue 6
_journal_name_full CrystEngComm
_journal_page_first 1133
_journal_page_last 1140
_journal_paper_doi 10.1039/b823058g
_journal_volume 11
_journal_year 2009
_chemical_formula_moiety 'C11 H10 Cl N5'
_chemical_formula_sum 'C11 H10 Cl N5'
_chemical_formula_weight 247.69
_space_group_IT_number 61
_symmetry_cell_setting orthorhombic
_symmetry_space_group_name_Hall '-P 2ac 2ab'
_symmetry_space_group_name_H-M 'P b c a'
_atom_sites_solution_hydrogens geom
_atom_sites_solution_primary direct
_atom_sites_solution_secondary difmap
_audit_creation_method SHELXL-97
_cell_angle_alpha 90
_cell_angle_beta 90
_cell_angle_gamma 90
_cell_formula_units_Z 8
_cell_length_a 13.0426(5)
_cell_length_b 7.8693(2)
_cell_length_c 22.6276(9)
_cell_measurement_reflns_used 2928
_cell_measurement_temperature 120(2)
_cell_measurement_theta_max 27.5
_cell_measurement_theta_min 2.9
_cell_volume 2322.41(14)
_computing_cell_refinement 'DENZO (Otwinowski & Minor, 1997) & COLLECT (Hooft, R.W.W., 1998)'
_computing_data_collection 'COLLECT (Hooft, R.W.W., 1998)'
_computing_data_reduction 'DENZO (Otwinowski & Minor, 1997) & COLLECT (Hooft, R.W.W., 1998)'
_computing_molecular_graphics 'ORTEPII (Johnson, 1976) and DIAMOND (Crystal Impact, 2006'
_computing_publication_material SHELXL97
_computing_structure_refinement 'SHELXL97 (Sheldrick, 1997)'
_computing_structure_solution 'SHELXS97 (Sheldrick, 1997)'
_diffrn_ambient_temperature 120(2)
_diffrn_detector_area_resol_mean 9.091
_diffrn_measured_fraction_theta_full 0.994
_diffrn_measured_fraction_theta_max 0.994
_diffrn_measurement_device_type 'Bruker-Nonius 95mm CCD camera on \k-goniostat'
_diffrn_measurement_method '\f & \w scans'
_diffrn_radiation_monochromator graphite
_diffrn_radiation_source 'Bruker-Nonius FR591 rotating anode'
_diffrn_radiation_type MoK\a
_diffrn_radiation_wavelength 0.71070
_diffrn_reflns_av_R_equivalents 0.060
_diffrn_reflns_av_sigmaI/netI 0.037
_diffrn_reflns_limit_h_max 16
_diffrn_reflns_limit_h_min -16
_diffrn_reflns_limit_k_max 9
_diffrn_reflns_limit_k_min -10
_diffrn_reflns_limit_l_max 29
_diffrn_reflns_limit_l_min -29
_diffrn_reflns_number 16466
_diffrn_reflns_theta_full 27.4
_diffrn_reflns_theta_max 27.4
_diffrn_reflns_theta_min 3.1
_diffrn_standards_decay_% 0
_diffrn_standards_number 0
_exptl_absorpt_coefficient_mu 0.313
_exptl_absorpt_correction_T_max 1
_exptl_absorpt_correction_T_min 0.866
_exptl_absorpt_correction_type multi-scan
_exptl_absorpt_process_details 'SADABS V2.10 (Sheldrick, 2003)'
_exptl_crystal_colour colourless
_exptl_crystal_density_diffrn 1.417
_exptl_crystal_density_method 'not measured'
_exptl_crystal_description plate
_exptl_crystal_F_000 1024
_exptl_crystal_size_max 0.13
_exptl_crystal_size_mid 0.10
_exptl_crystal_size_min 0.02
_refine_diff_density_max 0.29
_refine_diff_density_min -0.28
_refine_diff_density_rms 0.062
_refine_ls_extinction_method none
_refine_ls_goodness_of_fit_ref 1.08
_refine_ls_hydrogen_treatment constr
_refine_ls_matrix_type full
_refine_ls_number_parameters 157
_refine_ls_number_reflns 2630
_refine_ls_number_restraints 1
_refine_ls_restrained_S_all 1.08
_refine_ls_R_factor_all 0.067
_refine_ls_R_factor_gt 0.051
_refine_ls_shift/su_max 0.001
_refine_ls_shift/su_mean 0.000
_refine_ls_structure_factor_coef Fsqd
_refine_ls_weighting_details 'calc w=1/[\s^2^(Fo^2^)+(0.0184P)^2^+3.7962P] where P=(Fo^2^+2Fc^2^)/3'
_refine_ls_weighting_scheme calc
_refine_ls_wR_factor_gt 0.096
_refine_ls_wR_factor_ref 0.105
_reflns_number_gt 2120
_reflns_number_total 2630
_reflns_threshold_expression I>2\s(I)
_cod_duplicate_entry 7200870
_cod_data_source_file b823058g.txt
_cod_data_source_block azide
_cod_depositor_comments
;
 Updated bibliographic information.

 Antanas Vaitkus,
 2019-09-17

 Marked entry as a duplicate of entry 7200870.

 Antanas Vaitkus,
 2019-09-17
;
_cod_original_sg_symbol_Hall '-P 2ac 2ab '
_cod_database_code 7215595

loop_
_symmetry_equiv_pos_as_xyz
'x, y, z'
'x+1/2, -y+1/2, -z'
'-x, y+1/2, -z+1/2'
'-x+1/2, -y, z+1/2'
'-x, -y, -z'
'-x-1/2, y-1/2, z'
'x, -y-1/2, z-1/2'
'x-1/2, y, -z-1/2'

loop_
_atom_site_label
_atom_site_type_symbol
_atom_site_fract_x
_atom_site_fract_y
_atom_site_fract_z
_atom_site_U_iso_or_equiv
_atom_site_adp_type
_atom_site_occupancy
_atom_site_symmetry_multiplicity
_atom_site_calc_flag
_atom_site_refinement_flags
Cl1 Cl 0.18786(5) 0.15546(8) 0.55167(2) 0.02836(16) Uani 1 1 d .
N1 N 0.04322(14) 0.4454(2) 0.73332(8) 0.0221(4) Uani 1 1 d .
N2 N 0.33271(14) 0.4890(2) 0.81559(8) 0.0195(4) Uani 1 1 d D
H2N H 0.3893 0.4582 0.7973 0.023 Uiso 1 1 d D
N3 N 0.38215(17) 0.3364(3) 0.93286(8) 0.0300(5) Uani 1 1 d .
N4 N 0.42405(16) 0.3219(3) 0.98157(9) 0.0280(5) Uani 1 1 d .
N5 N 0.46696(18) 0.2953(3) 1.02406(10) 0.0420(6) Uani 1 1 d .
C1 C 0.05692(17) 0.5176(3) 0.78566(10) 0.0222(5) Uani 1 1 d .
H1 H -0.0024 0.5601 0.8050 0.027 Uiso 1 1 calc R
C2 C 0.15004(17) 0.5371(3) 0.81489(10) 0.0202(5) Uani 1 1 d .
H2 H 0.1524 0.5929 0.8521 0.024 Uiso 1 1 calc R
C3 C 0.24005(16) 0.4747(3) 0.78950(9) 0.0161(4) Uani 1 1 d .
C4 C 0.22938(16) 0.3926(3) 0.73261(9) 0.0159(4) Uani 1 1 d .
C5 C 0.31378(16) 0.3258(3) 0.70103(9) 0.0184(4) Uani 1 1 d .
H5 H 0.3802 0.3299 0.7182 0.022 Uiso 1 1 calc R
C6 C 0.30170(17) 0.2550(3) 0.64600(10) 0.0211(5) Uani 1 1 d .
H6 H 0.3590 0.2116 0.6250 0.025 Uiso 1 1 calc R
C7 C 0.20268(18) 0.2482(3) 0.62136(9) 0.0203(5) Uani 1 1 d .
C8 C 0.11901(17) 0.3108(3) 0.64994(9) 0.0197(4) Uani 1 1 d .
H8 H 0.0533 0.3053 0.6319 0.024 Uiso 1 1 calc R
C9 C 0.13036(16) 0.3843(3) 0.70677(9) 0.0180(4) Uani 1 1 d .
C10 C 0.34908(18) 0.5853(3) 0.86968(10) 0.0225(5) Uani 1 1 d .
H10A H 0.3093 0.6923 0.8673 0.027 Uiso 1 1 calc R
H10B H 0.4225 0.6160 0.8723 0.027 Uiso 1 1 calc R
C11 C 0.31863(18) 0.4918(3) 0.92580(10) 0.0237(5) Uani 1 1 d .
H11A H 0.3284 0.5672 0.9604 0.028 Uiso 1 1 calc R
H11B H 0.2453 0.4601 0.9238 0.028 Uiso 1 1 calc R

loop_
_atom_site_aniso_label
_atom_site_aniso_U_11
_atom_site_aniso_U_22
_atom_site_aniso_U_33
_atom_site_aniso_U_23
_atom_site_aniso_U_13
_atom_site_aniso_U_12
Cl1 0.0327(3) 0.0361(3) 0.0163(3) -0.0049(2) -0.0020(2) 0.0009(3)
N1 0.0148(9) 0.0267(10) 0.0248(10) -0.0015(8) 0.0004(8) 0.0003(8)
N2 0.0162(9) 0.0267(10) 0.0156(9) -0.0014(8) 0.0006(7) -0.0003(8)
N3 0.0418(12) 0.0312(11) 0.0169(9) -0.0020(8) -0.0054(9) 0.0041(10)
N4 0.0246(10) 0.0380(12) 0.0215(10) 0.0010(9) 0.0036(9) -0.0011(9)
N5 0.0317(12) 0.0705(17) 0.0237(11) 0.0045(11) -0.0029(10) 0.0066(12)
C1 0.0177(11) 0.0243(12) 0.0246(11) -0.0014(9) 0.0043(9) 0.0031(9)
C2 0.0194(11) 0.0221(11) 0.0191(11) -0.0016(9) 0.0022(9) 0.0006(9)
C3 0.0177(10) 0.0174(10) 0.0134(9) 0.0027(8) -0.0002(8) 0.0008(8)
C4 0.0154(10) 0.0150(10) 0.0174(10) 0.0025(8) 0.0010(8) -0.0007(8)
C5 0.0158(10) 0.0213(10) 0.0181(10) 0.0034(8) 0.0002(8) 0.0015(9)
C6 0.0211(11) 0.0244(11) 0.0178(10) 0.0038(9) 0.0041(9) 0.0036(9)
C7 0.0276(12) 0.0212(10) 0.0121(10) 0.0006(8) 0.0001(9) -0.0016(9)
C8 0.0168(10) 0.0215(11) 0.0208(11) 0.0024(9) -0.0031(9) -0.0016(9)
C9 0.0151(10) 0.0192(10) 0.0197(10) 0.0017(8) 0.0007(8) -0.0001(8)
C10 0.0231(11) 0.0245(12) 0.0198(11) -0.0042(9) -0.0038(9) -0.0021(9)
C11 0.0257(12) 0.0278(12) 0.0175(10) -0.0031(9) 0.0009(9) 0.0005(10)

loop_
_atom_type_symbol
_atom_type_description
_atom_type_scat_dispersion_real
_atom_type_scat_dispersion_imag
_atom_type_scat_source
C C 0.0033 0.0016 'International Tables Vol C Tables 4.2.6.8 and 6.1.1.4'
H H 0.0000 0.0000 'International Tables Vol C Tables 4.2.6.8 and 6.1.1.4'
Cl Cl 0.1484 0.1585 'International Tables Vol C Tables 4.2.6.8 and 6.1.1.4'
N N 0.0061 0.0033 'International Tables Vol C Tables 4.2.6.8 and 6.1.1.4'

loop_
_geom_angle_atom_site_label_1
_geom_angle_atom_site_label_2
_geom_angle_atom_site_label_3
_geom_angle
C1 N1 C9 115.44(19)
C3 N2 C10 122.86(18)
C3 N2 H2N 121.5
C10 N2 H2N 114.5
N4 N3 C11 114.76(19)
N5 N4 N3 173.4(3)
N1 C1 C2 126.1(2)
N1 C1 H1 116.9
C2 C1 H1 116.9
C1 C2 C3 120.0(2)
C1 C2 H2 120.0
C3 C2 H2 120.0
N2 C3 C2 122.92(19)
N2 C3 C4 120.83(19)
C2 C3 C4 116.25(19)
C5 C4 C9 118.90(19)
C5 C4 C3 122.74(19)
C9 C4 C3 118.33(19)
C6 C5 C4 121.3(2)
C6 C5 H5 119.3
C4 C5 H5 119.3
C5 C6 C7 118.7(2)
C5 C6 H6 120.7
C7 C6 H6 120.7
C8 C7 C6 122.2(2)
C8 C7 Cl1 119.42(17)
C6 C7 Cl1 118.34(17)
C7 C8 C9 119.7(2)
C7 C8 H8 120.2
C9 C8 H8 120.2
N1 C9 C8 116.97(19)
N1 C9 C4 123.86(19)
C8 C9 C4 119.17(19)
N2 C10 C11 114.31(19)
N2 C10 H10A 108.7
C11 C10 H10A 108.7
N2 C10 H10B 108.7
C11 C10 H10B 108.7
H10A C10 H10B 107.6
N3 C11 C10 110.04(19)
N3 C11 H11A 109.7
C10 C11 H11A 109.7
N3 C11 H11B 109.7
C10 C11 H11B 109.7
H11A C11 H11B 108.2

loop_
_geom_bond_atom_site_label_1
_geom_bond_atom_site_label_2
_geom_bond_distance
Cl1 C7 1.748(2)
N1 C1 1.326(3)
N1 C9 1.372(3)
N2 C3 1.350(3)
N2 C10 1.456(3)
N2 H2N 0.8800
N3 N4 1.235(3)
N3 C11 1.486(3)
N4 N5 1.132(3)
C1 C2 1.391(3)
C1 H1 0.9500
C2 C3 1.396(3)
C2 H2 0.9500
C3 C4 1.447(3)
C4 C5 1.414(3)
C4 C9 1.419(3)
C5 C6 1.373(3)
C5 H5 0.9500
C6 C7 1.408(3)
C6 H6 0.9500
C7 C8 1.361(3)
C8 C9 1.418(3)
C8 H8 0.9500
C10 C11 1.520(3)
C10 H10A 0.9900
C10 H10B 0.9900
C11 H11A 0.9900
C11 H11B 0.9900

loop_
_geom_torsion_atom_site_label_1
_geom_torsion_atom_site_label_2
_geom_torsion_atom_site_label_3
_geom_torsion_atom_site_label_4
_geom_torsion
C11 N3 N4 N5 -175(2)
C9 N1 C1 C2 0.5(3)
N1 C1 C2 C3 -1.3(4)
C10 N2 C3 C2 -6.3(3)
C10 N2 C3 C4 173.50(19)
C1 C2 C3 N2 -179.8(2)
C1 C2 C3 C4 0.4(3)
N2 C3 C4 C5 -0.9(3)
C2 C3 C4 C5 178.9(2)
N2 C3 C4 C9 -178.74(19)
C2 C3 C4 C9 1.1(3)
C9 C4 C5 C6 0.6(3)
C3 C4 C5 C6 -177.2(2)
C4 C5 C6 C7 -0.7(3)
C5 C6 C7 C8 0.7(3)
C5 C6 C7 Cl1 -179.21(17)
C6 C7 C8 C9 -0.7(3)
Cl1 C7 C8 C9 179.26(16)
C1 N1 C9 C8 -178.2(2)
C1 N1 C9 C4 1.2(3)
C7 C8 C9 N1 179.9(2)
C7 C8 C9 C4 0.6(3)
C5 C4 C9 N1 -179.9(2)
C3 C4 C9 N1 -1.9(3)
C5 C4 C9 C8 -0.5(3)
C3 C4 C9 C8 177.38(19)
C3 N2 C10 C11 80.0(3)
N4 N3 C11 C10 128.5(2)
N2 C10 C11 N3 62.3(3)
